data_7249132
loop_
_publ_author_name
'Younes, Eyad A.'
'AL-Snaid, Amneh M.'
'Abu-Safieh, Kayed A.'
'Salami, Fatemeh'
'Aljaar, Nayyef'
'Zhao, Yuming'

_publ_section_title
;
 Synthesis and characterization of
 2-(anthracene-9-yl)-4,5-diphenyl-1H-imidazole derivatives as
 environmentally sensitive fluorophores
;
_journal_issue 32
_journal_name_full 'RSC Advances'
_journal_page_first 23511
_journal_page_last 23519
_journal_paper_doi 10.1039/D4RA03735A
_journal_volume 14
_journal_year 2024
_chemical_formula_moiety 'C30 H20 Br2 N2'
_chemical_formula_sum 'C30 H20 Br2 N2'
_chemical_formula_weight 568.30
_space_group_crystal_system orthorhombic
_space_group_IT_number 33
_space_group_name_Hall 'P 2c -2n'
_space_group_name_H-M_alt 'P n a 21'
_atom_sites_solution_hydrogens geom
_atom_sites_solution_primary dual
_audit_creation_date 2023-05-25
_audit_creation_method
;
Olex2 1.5
(compiled 2023.03.06 svn.rbb2c1857 for OlexSys, GUI svn.r6748)
;
_audit_update_record
;
2024-05-08 deposited with the CCDC.	2024-07-21 downloaded from the CCDC.
;
_cell_angle_alpha 90
_cell_angle_beta 90
_cell_angle_gamma 90
_cell_formula_units_Z 8
_cell_length_a 15.5732(3)
_cell_length_b 11.1891(3)
_cell_length_c 28.3670(6)
_cell_measurement_reflns_used 24405
_cell_measurement_temperature 293(2)
_cell_measurement_theta_max 78.4940
_cell_measurement_theta_min 3.0970
_cell_volume 4942.95(19)
_computing_cell_refinement 'CrysAlisPro 1.171.42.91a (Rigaku OD, 2023)'
_computing_data_collection 'CrysAlisPro 1.171.42.91a (Rigaku OD, 2023)'
_computing_data_reduction 'CrysAlisPro 1.171.42.91a (Rigaku OD, 2023)'
_computing_molecular_graphics 'Olex2 1.5 (Dolomanov et al., 2009)'
_computing_publication_material 'Olex2 1.5 (Dolomanov et al., 2009)'
_computing_structure_refinement 'SHELXL 2018/3 (Sheldrick, 2015)'
_computing_structure_solution 'SHELXT 2018/2 (Sheldrick, 2018)'
_diffrn_ambient_environment air
_diffrn_ambient_temperature 293(2)
_diffrn_detector 'Hybrid Pixel Array Detector'
_diffrn_detector_area_resol_mean 10.0000
_diffrn_detector_type HyPix
_diffrn_measured_fraction_theta_full 1.000
_diffrn_measured_fraction_theta_max 0.992
_diffrn_measurement_details
;
List of Runs (angles in degrees, time in seconds):

  # Type    Start    End  Width  t~exp~   \w     \q     \k     \f   Frames
#--------------------------------------------------------------------------
  1  \w    -29.00  24.00   0.50    0.77    --  -48.57  32.00 -30.00  106
  2  \w    -24.00  43.00   0.50    0.77    --   48.57 -32.00 169.00  134
  3  \w   -158.00 -80.00   0.50    3.09    --  -90.00-115.00 -43.00  156
  4  \w     67.00 152.00   0.50    3.09    --  111.50 169.00-169.00  170
  5  \w    101.00 178.00   0.50    3.09    --  111.50  32.00 -30.00  154
  6  \w    104.00 178.00   0.50    3.09    --  111.50  93.00 151.00  148
  7  \w    -16.00  26.00   0.50    0.77    --  -48.57  19.00 120.00   84
  8  \w    -16.00  26.00   0.50    0.77    --  -48.57  19.00  90.00   84
  9  \w   -118.00 -73.00   0.50    0.77    --  -48.57-125.00 -90.00   90
 10  \w    -16.00  26.00   0.50    0.77    --  -48.57  19.00  60.00   84
 11  \w    -65.00 -18.00   0.50    3.09    --  -90.00  61.00-120.00   94
 12  \w     40.00  79.00   0.50    3.09    --  111.50 -61.00 -90.00   78
 13  \w     40.00  79.00   0.50    3.09    --  111.50 -61.00  30.00   78
 14  \w     40.00  79.00   0.50    3.09    --  111.50 -61.00-150.00   78
 15  \w     42.00 111.00   0.50    3.09    --  111.50-125.00 150.00  138
 16  \w     40.00 105.00   0.50    3.09    --  111.50 -94.00-150.00  130
 17  \w     40.00  79.00   0.50    3.09    --  111.50 -61.00 -30.00   78
 18  \w     90.00 178.00   0.50    3.09    --  111.50  77.00 -60.00  176
 19  \w     40.00 105.00   0.50    3.09    --  111.50 -94.00 150.00  130
 20  \w     42.00 111.00   0.50    3.09    --  111.50-125.00 -60.00  138
 21  \w     40.00  79.00   0.50    3.09    --  111.50 -61.00  60.00   78
 22  \w     40.00  79.00   0.50    3.09    --  111.50 -61.00-120.00   78
 23  \w     40.00 105.00   0.50    3.09    --  111.50 -94.00-180.00  130
 24  \w     40.00 133.00   0.50    3.09    --  111.50 -77.00 -30.00  186
 25  \w     40.00  79.00   0.50    3.09    --  111.50 -61.00-180.00   78
 26  \w     40.00  79.00   0.50    3.09    --  111.50 -61.00 -60.00   78
 27  \w   -121.00 -35.00   0.50    0.77    --  -48.57 -57.00 -30.00  172
 28  \w   -121.00 -27.00   0.50    0.77    --  -48.57 -77.00-150.00  188
 29  \w   -121.00 -27.00   0.50    0.77    --  -48.57 -77.00 120.00  188
;
_diffrn_measurement_device 'four-circle diffractometer'
_diffrn_measurement_device_type 'XtaLAB Synergy, Dualflex, HyPix'
_diffrn_measurement_method '\w scans'
_diffrn_orient_matrix_type 'CrysAlisPro convention (1999,Acta A55,543-557)'
_diffrn_orient_matrix_UB_11 -0.0139229000
_diffrn_orient_matrix_UB_12 0.1357436000
_diffrn_orient_matrix_UB_13 0.0048479000
_diffrn_orient_matrix_UB_21 -0.0377848000
_diffrn_orient_matrix_UB_22 0.0039885000
_diffrn_orient_matrix_UB_23 -0.0501813000
_diffrn_orient_matrix_UB_31 -0.0903668000
_diffrn_orient_matrix_UB_32 -0.0225170000
_diffrn_orient_matrix_UB_33 0.0202190000
_diffrn_radiation_monochromator mirror
_diffrn_radiation_probe x-ray
_diffrn_radiation_type 'Cu K\a'
_diffrn_radiation_wavelength 1.54184
_diffrn_reflns_av_R_equivalents 0.0328
_diffrn_reflns_av_unetI/netI 0.0202
_diffrn_reflns_Laue_measured_fraction_full 1.000
_diffrn_reflns_Laue_measured_fraction_max 0.992
_diffrn_reflns_limit_h_max 14
_diffrn_reflns_limit_h_min -19
_diffrn_reflns_limit_k_max 14
_diffrn_reflns_limit_k_min -14
_diffrn_reflns_limit_l_max 36
_diffrn_reflns_limit_l_min -36
_diffrn_reflns_number 57548
_diffrn_reflns_point_group_measured_fraction_full 0.991
_diffrn_reflns_point_group_measured_fraction_max 0.961
_diffrn_reflns_theta_full 67.684
_diffrn_reflns_theta_max 79.574
_diffrn_reflns_theta_min 3.116
_diffrn_source 'micro-focus sealed X-ray tube'
_diffrn_source_type 'PhotonJet (Cu) X-ray Source'
_exptl_absorpt_coefficient_mu 4.314
_exptl_absorpt_correction_T_max 1.00000
_exptl_absorpt_correction_T_min 0.75256
_exptl_absorpt_correction_type multi-scan
_exptl_absorpt_process_details
;
CrysAlisPro 1.171.42.91a (Rigaku Oxford Diffraction, 2023)
Empirical absorption correction using spherical harmonics,
implemented in SCALE3 ABSPACK scaling algorithm.
;
_exptl_crystal_colour colourless
_exptl_crystal_colour_primary colourless
_exptl_crystal_density_diffrn 1.527
_exptl_crystal_description prism
_exptl_crystal_F_000 2272
_exptl_crystal_size_max 0.183
_exptl_crystal_size_mid 0.122
_exptl_crystal_size_min 0.047
_refine_diff_density_max 0.955
_refine_diff_density_min -0.540
_refine_diff_density_rms 0.059
_refine_ls_abs_structure_details
;
 Refined as an inversion twin.
;
_refine_ls_abs_structure_Flack 0.37(3)
_refine_ls_extinction_method none
_refine_ls_goodness_of_fit_ref 1.093
_refine_ls_hydrogen_treatment constr
_refine_ls_matrix_type full
_refine_ls_number_parameters 616
_refine_ls_number_reflns 10338
_refine_ls_number_restraints 1
_refine_ls_restrained_S_all 1.093
_refine_ls_R_factor_all 0.0548
_refine_ls_R_factor_gt 0.0471
_refine_ls_shift/su_max 0.000
_refine_ls_shift/su_mean 0.000
_refine_ls_structure_factor_coef Fsqd
_refine_ls_weighting_details 'w=1/[\s^2^(Fo^2^)+(0.0726P)^2^+3.4199P] where P=(Fo^2^+2Fc^2^)/3'
_refine_ls_weighting_scheme calc
_refine_ls_wR_factor_gt 0.1290
_refine_ls_wR_factor_ref 0.1448
_reflns_Friedel_coverage 0.899
_reflns_Friedel_fraction_full 0.982
_reflns_Friedel_fraction_max 0.929
_reflns_number_gt 9022
_reflns_number_total 10338
_reflns_threshold_expression 'I > 2\s(I)'
_cod_data_source_file d4ra03735a2.cif
_cod_data_source_block am-bam
_cod_database_code 7249132
_shelx_shelxl_version_number 2018/3
_shelx_space_group_comment
;
The symmetry employed for this shelxl refinement is uniquely defined
by the following loop, which should always be used as a source of
symmetry information in preference to the above space-group names.
They are only intended as comments.
;
_shelx_estimated_absorpt_t_max 0.823
_shelx_estimated_absorpt_t_min 0.506
_olex2_refinement_description
;
1. Twinned data refinement
 Scales: 0.63(3)
 0.37(3)
2. Fixed Uiso
 At 1.2 times of:
  All C(H) groups
 At 1.5 times of:
  All C(H,H,H) groups
3.a Aromatic/amide H refined with riding coordinates:
 C5(H5), C6(H6), C8(H8), C9(H9), C11(H11), C12(H12), C14(H14), C15(H15),
 C19(H19), C20(H20), C21(H21), C22(H22), C24(H24), C26(H26), C27(H27), C28(H28),
  C29(H29), C35(H35), C36(H36), C38(H38), C39(H39), C41(H41), C42(H42),
 C44(H44), C45(H45), C49(H49), C50(H50), C51(H51), C52(H52), C54(H54), C56(H56),
  C57(H57), C58(H58), C59(H59)
3.b Idealised Me refined as rotating group:
 C16(H16A,H16B,H16C), C46(H46A,H46B,H46C)
;
_olex2_submission_special_instructions 'No special instructions were received'
_oxdiff_exptl_absorpt_empirical_details
;
Empirical correction (ABSPACK) includes:
- Absorption correction using spherical harmonics
- Frame scaling
;
_oxdiff_exptl_absorpt_empirical_full_max 2.480
_oxdiff_exptl_absorpt_empirical_full_min 0.790

loop_
_space_group_symop_operation_xyz
'x, y, z'
'-x, -y, z+1/2'
'x+1/2, -y+1/2, z'
'-x+1/2, y+1/2, z+1/2'

loop_
_atom_site_label
_atom_site_type_symbol
_atom_site_fract_x
_atom_site_fract_y
_atom_site_fract_z
_atom_site_U_iso_or_equiv
_atom_site_adp_type
_atom_site_occupancy
_atom_site_site_symmetry_order
_atom_site_calc_flag
_atom_site_refinement_flags_posn
_atom_site_refinement_flags_adp
_atom_site_refinement_flags_occupancy
_atom_site_disorder_assembly
_atom_site_disorder_group
Br1 Br 0.44346(8) -0.28744(12) 0.74532(4) 0.0951(4) Uani 1 1 d . . . . .
Br2 Br 0.91680(7) 0.25140(10) 0.72619(4) 0.0810(4) Uani 1 1 d . . . . .
N1 N 0.5563(3) -0.0097(4) 0.53683(17) 0.0469(10) Uani 1 1 d . . . . .
N2 N 0.6603(3) 0.1244(4) 0.52991(18) 0.0481(11) Uani 1 1 d . . . . .
C1 C 0.5974(4) -0.0052(6) 0.5802(2) 0.0467(13) Uani 1 1 d . . . . .
C2 C 0.6623(4) 0.0768(6) 0.5748(2) 0.0468(13) Uani 1 1 d . . . . .
C3 C 0.5964(4) 0.0713(5) 0.50834(19) 0.0444(12) Uani 1 1 d . . . . .
C4 C 0.5644(4) -0.0746(6) 0.6204(2) 0.0468(12) Uani 1 1 d . . . . .
C5 C 0.5642(4) -0.1977(6) 0.6205(2) 0.0499(13) Uani 1 1 d . . . . .
H5 H 0.587479 -0.238439 0.594970 0.060 Uiso 1 1 calc R U . . .
C6 C 0.5308(5) -0.2615(6) 0.6573(3) 0.054(2) Uani 1 1 d . . . . .
H6 H 0.532219 -0.344603 0.657103 0.065 Uiso 1 1 calc R U . . .
C7 C 0.4947(5) -0.2000(8) 0.6949(2) 0.0601(16) Uani 1 1 d . . . . .
C8 C 0.4939(6) -0.0776(8) 0.6962(3) 0.076(2) Uani 1 1 d . . . . .
H8 H 0.469976 -0.037417 0.721728 0.092 Uiso 1 1 calc R U . . .
C9 C 0.5291(6) -0.0151(7) 0.6592(2) 0.0675(19) Uani 1 1 d . . . . .
H9 H 0.529323 0.067971 0.659949 0.081 Uiso 1 1 calc R U . . .
C10 C 0.7261(4) 0.1167(5) 0.6098(2) 0.0473(13) Uani 1 1 d . . . . .
C11 C 0.7473(5) 0.0456(7) 0.6484(3) 0.0588(16) Uani 1 1 d . . . . .
H11 H 0.722606 -0.029701 0.651579 0.071 Uiso 1 1 calc R U . . .
C12 C 0.8044(5) 0.0857(8) 0.6821(3) 0.0656(18) Uani 1 1 d . . . . .
H12 H 0.817785 0.038132 0.707983 0.079 Uiso 1 1 calc R U . . .
C13 C 0.8410(4) 0.1954(7) 0.6772(3) 0.0578(16) Uani 1 1 d . . . . .
C14 C 0.8240(6) 0.2666(8) 0.6392(5) 0.066(2) Uani 1 1 d . . . . .
H14 H 0.850413 0.340745 0.636045 0.079 Uiso 1 1 calc R U . . .
C15 C 0.7668(6) 0.2263(7) 0.6054(4) 0.062(2) Uani 1 1 d . . . . .
H15 H 0.755320 0.273863 0.579285 0.074 Uiso 1 1 calc R U . . .
C16 C 0.4848(5) -0.0858(7) 0.5241(2) 0.0627(18) Uani 1 1 d . . . . .
H16A H 0.505739 -0.163946 0.516071 0.094 Uiso 1 1 calc R U . . .
H16B H 0.455353 -0.052234 0.497434 0.094 Uiso 1 1 calc R U . . .
H16C H 0.445846 -0.091833 0.550187 0.094 Uiso 1 1 calc R U . . .
C17 C 0.5633(4) 0.0958(6) 0.4605(2) 0.0473(13) Uani 1 1 d . . . . .
C18 C 0.4990(4) 0.1830(6) 0.4551(2) 0.0524(14) Uani 1 1 d . . . . .
C19 C 0.4654(7) 0.2484(6) 0.4945(4) 0.060(2) Uani 1 1 d . . . . .
H19 H 0.486297 0.234041 0.524669 0.072 Uiso 1 1 calc R U . . .
C20 C 0.4021(6) 0.3326(7) 0.4874(4) 0.080(2) Uani 1 1 d . . . . .
H20 H 0.378793 0.372768 0.513117 0.096 Uiso 1 1 calc R U . . .
C21 C 0.3725(6) 0.3582(8) 0.4415(4) 0.089(3) Uani 1 1 d . . . . .
H21 H 0.331697 0.417936 0.437268 0.107 Uiso 1 1 calc R U . . .
C22 C 0.4014(6) 0.2989(8) 0.4043(4) 0.078(3) Uani 1 1 d . . . . .
H22 H 0.379956 0.317068 0.374509 0.094 Uiso 1 1 calc R U . . .
C23 C 0.4648(5) 0.2078(7) 0.4092(3) 0.0597(18) Uani 1 1 d . . . . .
C24 C 0.4941(5) 0.1393(8) 0.3712(3) 0.069(2) Uani 1 1 d . . . . .
H24 H 0.470661 0.152950 0.341554 0.083 Uiso 1 1 calc R U . . .
C25 C 0.5567(5) 0.0516(6) 0.3760(2) 0.0588(16) Uani 1 1 d . . . . .
C26 C 0.5879(7) -0.0174(9) 0.3371(3) 0.085(3) Uani 1 1 d . . . . .
H26 H 0.563995 -0.005723 0.307373 0.101 Uiso 1 1 calc R U . . .
C27 C 0.6505(8) -0.0980(10) 0.3422(4) 0.097(3) Uani 1 1 d . . . . .
H27 H 0.669481 -0.141447 0.316269 0.116 Uiso 1 1 calc R U . . .
C28 C 0.6881(7) -0.1177(8) 0.3871(3) 0.085(2) Uani 1 1 d . . . . .
H28 H 0.732341 -0.172762 0.390678 0.102 Uiso 1 1 calc R U . . .
C29 C 0.6582(5) -0.0544(7) 0.4253(3) 0.0637(18) Uani 1 1 d . . . . .
H29 H 0.682306 -0.068947 0.454731 0.076 Uiso 1 1 calc R U . . .
C30 C 0.5936(4) 0.0302(6) 0.4215(2) 0.0511(13) Uani 1 1 d . . . . .
Br3 Br 0.80636(10) 0.22976(14) 0.25419(4) 0.1184(5) Uani 1 1 d . . . . .
Br4 Br 0.33387(8) 0.75849(10) 0.27384(4) 0.0843(4) Uani 1 1 d . . . . .
N3 N 0.6880(3) 0.4916(4) 0.46374(16) 0.0462(10) Uani 1 1 d . . . . .
N4 N 0.5836(3) 0.6261(5) 0.47093(18) 0.0487(11) Uani 1 1 d . . . . .
C31 C 0.6468(4) 0.4970(6) 0.4207(2) 0.0449(12) Uani 1 1 d . . . . .
C32 C 0.5826(4) 0.5792(5) 0.4257(2) 0.0442(12) Uani 1 1 d . . . . .
C33 C 0.6475(4) 0.5715(5) 0.49229(19) 0.0449(12) Uani 1 1 d . . . . .
C34 C 0.6813(4) 0.4316(5) 0.37971(19) 0.0446(12) Uani 1 1 d . . . . .
C35 C 0.6819(4) 0.3082(6) 0.3782(2) 0.0534(14) Uani 1 1 d . . . . .
H35 H 0.657639 0.264752 0.402791 0.064 Uiso 1 1 calc R U . . .
C36 C 0.7190(7) 0.2478(6) 0.3398(4) 0.061(3) Uani 1 1 d . . . . .
H36 H 0.719695 0.164684 0.338866 0.074 Uiso 1 1 calc R U . . .
C37 C 0.7530(5) 0.3111(9) 0.3050(3) 0.0681(19) Uani 1 1 d . . . . .
C38 C 0.7540(6) 0.4317(9) 0.3044(3) 0.075(2) Uani 1 1 d . . . . .
H38 H 0.778842 0.473178 0.279484 0.090 Uiso 1 1 calc R U . . .
C39 C 0.7170(5) 0.4925(7) 0.3421(2) 0.0643(18) Uani 1 1 d . . . . .
H39 H 0.716364 0.575607 0.342042 0.077 Uiso 1 1 calc R U . . .
C40 C 0.5192(4) 0.6186(5) 0.3906(2) 0.0463(12) Uani 1 1 d . . . . .
C41 C 0.4995(4) 0.5505(6) 0.3513(2) 0.0582(16) Uani 1 1 d . . . . .
H41 H 0.525051 0.475929 0.347858 0.070 Uiso 1 1 calc R U . . .
C42 C 0.4428(4) 0.5897(7) 0.3169(2) 0.0593(16) Uani 1 1 d . . . . .
H42 H 0.429383 0.541782 0.291186 0.071 Uiso 1 1 calc R U . . .
C43 C 0.4067(4) 0.7020(7) 0.3219(2) 0.0574(16) Uani 1 1 d . . . . .
C44 C 0.4227(6) 0.7701(8) 0.3614(4) 0.064(2) Uani 1 1 d . . . . .
H44 H 0.395329 0.843285 0.365278 0.077 Uiso 1 1 calc R U . . .
C45 C 0.4797(5) 0.7296(7) 0.3953(3) 0.0581(19) Uani 1 1 d . . . . .
H45 H 0.491702 0.776970 0.421418 0.070 Uiso 1 1 calc R U . . .
C46 C 0.7597(5) 0.4152(7) 0.4765(3) 0.0650(19) Uani 1 1 d . . . . .
H46A H 0.800242 0.412990 0.451037 0.098 Uiso 1 1 calc R U . . .
H46B H 0.739077 0.335835 0.482666 0.098 Uiso 1 1 calc R U . . .
H46C H 0.787081 0.446172 0.504241 0.098 Uiso 1 1 calc R U . . .
C47 C 0.6815(4) 0.5960(5) 0.5403(2) 0.0448(12) Uani 1 1 d . . . . .
C48 C 0.7467(4) 0.6828(6) 0.5455(2) 0.0488(13) Uani 1 1 d . . . . .
C49 C 0.7802(6) 0.7489(6) 0.5069(4) 0.058(2) Uani 1 1 d . . . . .
H49 H 0.759325 0.733803 0.476804 0.069 Uiso 1 1 calc R U . . .
C50 C 0.8409(5) 0.8323(7) 0.5126(4) 0.077(2) Uani 1 1 d . . . . .
H50 H 0.861681 0.874243 0.486741 0.093 Uiso 1 1 calc R U . . .
C51 C 0.8734(5) 0.8566(7) 0.5585(4) 0.079(2) Uani 1 1 d . . . . .
H51 H 0.914986 0.915304 0.562604 0.095 Uiso 1 1 calc R U . . .
C52 C 0.8442(5) 0.7952(8) 0.5961(3) 0.069(2) Uani 1 1 d . . . . .
H52 H 0.865555 0.812835 0.625899 0.082 Uiso 1 1 calc R U . . .
C53 C 0.7818(4) 0.7042(7) 0.5910(3) 0.0551(15) Uani 1 1 d . . . . .
C54 C 0.7551(4) 0.6346(7) 0.6289(2) 0.0575(16) Uani 1 1 d . . . . .
H54 H 0.780306 0.646872 0.658256 0.069 Uiso 1 1 calc R U . . .
C55 C 0.6932(4) 0.5488(6) 0.6247(2) 0.0559(15) Uani 1 1 d . . . . .
C56 C 0.6637(6) 0.4767(8) 0.6633(3) 0.073(2) Uani 1 1 d . . . . .
H56 H 0.689590 0.484896 0.692688 0.087 Uiso 1 1 calc R U . . .
C57 C 0.5990(7) 0.3969(9) 0.6579(3) 0.081(2) Uani 1 1 d . . . . .
H57 H 0.580358 0.352372 0.683562 0.098 Uiso 1 1 calc R U . . .
C58 C 0.5602(6) 0.3811(8) 0.6140(3) 0.078(2) Uani 1 1 d . . . . .
H58 H 0.514956 0.327301 0.611190 0.093 Uiso 1 1 calc R U . . .
C59 C 0.5868(5) 0.4423(7) 0.5755(3) 0.0624(17) Uani 1 1 d . . . . .
H59 H 0.561340 0.427674 0.546428 0.075 Uiso 1 1 calc R U . . .
C60 C 0.6534(4) 0.5287(6) 0.5793(2) 0.0494(13) Uani 1 1 d . . . . .

loop_
_atom_site_aniso_label
_atom_site_aniso_U_11
_atom_site_aniso_U_22
_atom_site_aniso_U_33
_atom_site_aniso_U_23
_atom_site_aniso_U_13
_atom_site_aniso_U_12
Br1 0.0922(7) 0.1317(8) 0.0613(6) 0.0295(7) 0.0184(5) -0.0244(6)
Br2 0.0677(6) 0.1146(8) 0.0607(8) -0.0179(4) -0.0164(5) -0.0107(4)
N1 0.056(2) 0.049(2) 0.035(2) -0.001(2) -0.005(2) -0.007(2)
N2 0.056(3) 0.049(3) 0.039(2) 0.001(2) -0.002(2) -0.007(2)
C1 0.055(3) 0.052(3) 0.034(3) 0.002(3) 0.002(2) -0.003(3)
C2 0.054(3) 0.053(3) 0.033(3) -0.001(2) -0.003(2) 0.002(2)
C3 0.050(3) 0.049(3) 0.034(3) 0.000(2) 0.000(2) -0.005(2)
C4 0.051(3) 0.053(3) 0.036(3) 0.000(2) 0.001(2) 0.000(2)
C5 0.054(3) 0.053(3) 0.043(3) 0.000(3) 0.006(3) 0.002(3)
C6 0.048(4) 0.064(4) 0.051(5) 0.006(3) 0.016(4) 0.004(3)
C7 0.056(4) 0.084(5) 0.040(3) 0.008(3) 0.007(3) -0.001(3)
C8 0.101(6) 0.080(5) 0.048(4) -0.007(4) 0.025(4) 0.007(4)
C9 0.100(6) 0.056(4) 0.046(4) -0.005(3) 0.016(3) 0.001(4)
C10 0.049(3) 0.052(3) 0.041(3) -0.002(2) -0.004(2) 0.000(2)
C11 0.066(4) 0.060(4) 0.050(3) 0.006(3) -0.014(3) -0.006(3)
C12 0.066(4) 0.086(5) 0.044(3) 0.010(3) -0.009(3) 0.001(4)
C13 0.047(3) 0.077(5) 0.050(4) -0.016(3) -0.008(3) -0.003(3)
C14 0.059(5) 0.072(5) 0.066(7) 0.004(4) -0.010(4) -0.015(3)
C15 0.061(5) 0.059(4) 0.064(5) 0.015(4) -0.016(4) -0.005(3)
C16 0.069(4) 0.071(4) 0.048(4) 0.004(3) -0.011(3) -0.025(3)
C17 0.054(3) 0.050(3) 0.038(3) 0.002(2) -0.005(2) -0.010(2)
C18 0.052(3) 0.052(3) 0.054(3) 0.009(3) -0.012(3) -0.015(3)
C19 0.063(6) 0.053(4) 0.064(6) -0.005(3) 0.000(5) -0.004(3)
C20 0.071(5) 0.058(4) 0.110(7) -0.011(5) -0.002(5) 0.001(4)
C21 0.069(5) 0.069(5) 0.129(9) 0.020(6) -0.022(5) -0.001(4)
C22 0.065(5) 0.070(5) 0.098(7) 0.028(5) -0.020(5) -0.007(4)
C23 0.057(4) 0.063(4) 0.059(4) 0.019(3) -0.018(3) -0.016(3)
C24 0.077(5) 0.084(5) 0.047(4) 0.016(4) -0.019(3) -0.024(4)
C25 0.073(4) 0.064(4) 0.039(3) 0.002(3) -0.008(3) -0.015(3)
C26 0.115(7) 0.097(7) 0.041(4) -0.006(4) -0.003(4) -0.027(6)
C27 0.130(9) 0.098(7) 0.063(6) -0.026(5) 0.005(5) -0.001(7)
C28 0.101(6) 0.083(5) 0.070(5) -0.017(4) 0.009(5) 0.013(5)
C29 0.077(5) 0.069(5) 0.045(4) -0.003(3) 0.001(3) -0.003(4)
C30 0.059(4) 0.052(3) 0.043(3) -0.001(3) -0.001(3) -0.010(3)
Br3 0.0965(8) 0.1850(13) 0.0736(9) -0.0563(9) 0.0236(7) 0.0183(8)
Br4 0.0804(7) 0.1161(8) 0.0563(7) -0.0065(4) -0.0218(5) 0.0376(5)
N3 0.054(2) 0.051(3) 0.033(2) -0.0072(19) -0.004(2) 0.009(2)
N4 0.055(3) 0.055(3) 0.036(2) -0.006(2) -0.004(2) 0.006(2)
C31 0.053(3) 0.053(3) 0.029(2) -0.002(2) -0.006(2) 0.002(3)
C32 0.048(3) 0.048(3) 0.037(3) -0.002(2) -0.002(2) 0.001(2)
C33 0.052(3) 0.050(3) 0.033(3) -0.006(2) -0.002(2) 0.006(2)
C34 0.047(3) 0.052(3) 0.034(3) -0.008(2) 0.000(2) 0.000(2)
C35 0.054(3) 0.053(3) 0.054(3) -0.004(3) 0.006(3) -0.008(3)
C36 0.061(5) 0.056(4) 0.067(6) -0.024(3) -0.016(5) 0.003(3)
C37 0.057(4) 0.097(6) 0.050(4) -0.019(4) 0.003(3) 0.003(4)
C38 0.085(5) 0.100(6) 0.040(3) 0.001(4) 0.012(3) 0.002(4)
C39 0.084(5) 0.062(4) 0.047(3) 0.004(3) 0.015(3) -0.004(3)
C40 0.049(3) 0.046(3) 0.043(3) 0.000(2) -0.004(2) -0.001(2)
C41 0.065(4) 0.058(4) 0.052(4) -0.006(3) -0.014(3) 0.008(3)
C42 0.065(4) 0.070(4) 0.043(3) -0.012(3) -0.011(3) 0.006(3)
C43 0.048(3) 0.081(5) 0.044(3) 0.001(3) -0.005(3) 0.011(3)
C44 0.066(5) 0.070(4) 0.055(6) -0.010(4) -0.015(4) 0.014(3)
C45 0.057(4) 0.069(4) 0.049(4) -0.007(3) -0.010(3) 0.013(3)
C46 0.070(4) 0.071(4) 0.054(4) -0.016(3) -0.014(3) 0.026(3)
C47 0.048(3) 0.048(3) 0.039(3) -0.005(2) 0.000(2) 0.008(2)
C48 0.048(3) 0.047(3) 0.052(3) -0.007(3) -0.001(2) 0.010(2)
C49 0.063(6) 0.051(4) 0.060(6) 0.004(3) -0.008(5) 0.005(3)
C50 0.076(5) 0.058(4) 0.098(6) 0.012(5) 0.001(5) 0.000(4)
C51 0.063(4) 0.060(4) 0.115(7) -0.006(5) -0.015(5) -0.006(4)
C52 0.061(4) 0.072(5) 0.072(5) -0.013(4) -0.019(4) 0.006(4)
C53 0.045(3) 0.064(4) 0.056(4) -0.016(3) -0.007(3) 0.010(3)
C54 0.056(3) 0.078(4) 0.039(3) -0.017(3) -0.009(3) 0.014(3)
C55 0.064(4) 0.070(4) 0.034(3) -0.004(3) -0.004(3) 0.017(3)
C56 0.096(6) 0.078(5) 0.044(4) 0.004(3) 0.002(3) 0.018(4)
C57 0.107(7) 0.088(6) 0.049(4) 0.013(4) 0.013(4) 0.001(5)
C58 0.087(5) 0.076(5) 0.070(5) 0.010(4) 0.009(4) -0.008(4)
C59 0.069(4) 0.067(4) 0.052(4) 0.001(4) 0.004(3) -0.002(3)
C60 0.061(3) 0.050(3) 0.037(3) -0.005(2) -0.002(3) 0.011(3)

loop_
_atom_type_symbol
_atom_type_description
_atom_type_scat_dispersion_real
_atom_type_scat_dispersion_imag
_atom_type_scat_source
C C 0.0181 0.0091 'International Tables Vol C Tables 4.2.6.8 and 6.1.1.4'
H H 0.0000 0.0000 'International Tables Vol C Tables 4.2.6.8 and 6.1.1.4'
Br Br -0.6763 1.2805 'International Tables Vol C Tables 4.2.6.8 and 6.1.1.4'
N N 0.0311 0.0180 'International Tables Vol C Tables 4.2.6.8 and 6.1.1.4'

loop_
_exptl_crystal_face_index_h
_exptl_crystal_face_index_k
_exptl_crystal_face_index_l
_exptl_crystal_face_perp_dist
2 0 1 0.0808
-1 0 0 0.0391
2 2 -1 0.0461
1 -7 -2 0.0578
-9 0 7 0.0432
0 0 -18 0.0301
0 0 18 0.0159
5 5 10 0.0401
4 4 -13 0.0382

loop_
_geom_angle_atom_site_label_1
_geom_angle_atom_site_label_2
_geom_angle_atom_site_label_3
_geom_angle
_geom_angle_site_symmetry_1
_geom_angle_site_symmetry_3
_geom_angle_publ_flag
C1 N1 C16 126.7(5) . . ?
C3 N1 C1 106.8(5) . . ?
C3 N1 C16 126.5(5) . . ?
C3 N2 C2 105.8(5) . . ?
N1 C1 C4 120.5(5) . . ?
C2 C1 N1 105.4(5) . . ?
C2 C1 C4 134.0(6) . . ?
N2 C2 C10 121.3(6) . . ?
C1 C2 N2 110.1(5) . . ?
C1 C2 C10 128.6(6) . . ?
N1 C3 C17 120.4(5) . . ?
N2 C3 N1 111.9(5) . . ?
N2 C3 C17 127.6(5) . . ?
C5 C4 C1 122.0(6) . . ?
C5 C4 C9 118.2(6) . . ?
C9 C4 C1 119.7(6) . . ?
C4 C5 H5 119.2 . . ?
C6 C5 C4 121.7(6) . . ?
C6 C5 H5 119.2 . . ?
C5 C6 H6 120.6 . . ?
C5 C6 C7 118.8(7) . . ?
C7 C6 H6 120.6 . . ?
C6 C7 Br1 119.4(6) . . ?
C8 C7 Br1 119.3(6) . . ?
C8 C7 C6 121.3(7) . . ?
C7 C8 H8 120.5 . . ?
C7 C8 C9 118.9(7) . . ?
C9 C8 H8 120.5 . . ?
C4 C9 H9 119.5 . . ?
C8 C9 C4 121.0(7) . . ?
C8 C9 H9 119.5 . . ?
C11 C10 C2 121.1(6) . . ?
C15 C10 C2 121.1(6) . . ?
C15 C10 C11 117.8(6) . . ?
C10 C11 H11 119.6 . . ?
C12 C11 C10 120.7(7) . . ?
C12 C11 H11 119.6 . . ?
C11 C12 H12 120.3 . . ?
C13 C12 C11 119.5(7) . . ?
C13 C12 H12 120.3 . . ?
C12 C13 Br2 118.3(6) . . ?
C12 C13 C14 121.7(7) . . ?
C14 C13 Br2 119.9(6) . . ?
C13 C14 H14 120.6 . . ?
C13 C14 C15 118.7(7) . . ?
C15 C14 H14 120.6 . . ?
C10 C15 H15 119.3 . . ?
C14 C15 C10 121.4(8) . . ?
C14 C15 H15 119.3 . . ?
N1 C16 H16A 109.5 . . ?
N1 C16 H16B 109.5 . . ?
N1 C16 H16C 109.5 . . ?
H16A C16 H16B 109.5 . . ?
H16A C16 H16C 109.5 . . ?
H16B C16 H16C 109.5 . . ?
C18 C17 C3 118.6(6) . . ?
C18 C17 C30 120.9(6) . . ?
C30 C17 C3 120.4(6) . . ?
C17 C18 C19 121.9(7) . . ?
C17 C18 C23 119.8(7) . . ?
C19 C18 C23 118.2(7) . . ?
C18 C19 H19 120.1 . . ?
C20 C19 C18 119.8(10) . . ?
C20 C19 H19 120.1 . . ?
C19 C20 H20 119.8 . . ?
C19 C20 C21 120.4(10) . . ?
C21 C20 H20 119.8 . . ?
C20 C21 H21 119.2 . . ?
C22 C21 C20 121.5(8) . . ?
C22 C21 H21 119.2 . . ?
C21 C22 H22 119.5 . . ?
C21 C22 C23 121.0(9) . . ?
C23 C22 H22 119.5 . . ?
C22 C23 C18 118.9(8) . . ?
C24 C23 C18 118.2(7) . . ?
C24 C23 C22 122.9(8) . . ?
C23 C24 H24 118.6 . . ?
C25 C24 C23 122.7(6) . . ?
C25 C24 H24 118.6 . . ?
C24 C25 C26 122.9(7) . . ?
C24 C25 C30 119.2(7) . . ?
C30 C25 C26 117.9(7) . . ?
C25 C26 H26 119.1 . . ?
C27 C26 C25 121.8(8) . . ?
C27 C26 H26 119.1 . . ?
C26 C27 H27 119.9 . . ?
C26 C27 C28 120.3(9) . . ?
C28 C27 H27 119.9 . . ?
C27 C28 H28 120.4 . . ?
C29 C28 C27 119.2(9) . . ?
C29 C28 H28 120.4 . . ?
C28 C29 H29 118.8 . . ?
C28 C29 C30 122.4(8) . . ?
C30 C29 H29 118.8 . . ?
C17 C30 C25 119.0(6) . . ?
C29 C30 C17 122.6(6) . . ?
C29 C30 C25 118.4(6) . . ?
C31 N3 C46 127.1(5) . . ?
C33 N3 C31 106.4(5) . . ?
C33 N3 C46 126.5(5) . . ?
C33 N4 C32 105.1(5) . . ?
N3 C31 C34 120.4(5) . . ?
C32 C31 N3 106.3(5) . . ?
C32 C31 C34 132.9(6) . . ?
N4 C32 C40 121.5(5) . . ?
C31 C32 N4 109.9(5) . . ?
C31 C32 C40 128.7(5) . . ?
N3 C33 C47 120.1(5) . . ?
N4 C33 N3 112.4(5) . . ?
N4 C33 C47 127.3(5) . . ?
C35 C34 C31 121.5(6) . . ?
C35 C34 C39 117.8(6) . . ?
C39 C34 C31 120.7(6) . . ?
C34 C35 H35 119.8 . . ?
C34 C35 C36 120.5(7) . . ?
C36 C35 H35 119.8 . . ?
C35 C36 H36 120.5 . . ?
C37 C36 C35 119.0(7) . . ?
C37 C36 H36 120.5 . . ?
C36 C37 Br3 119.0(7) . . ?
C36 C37 C38 123.2(7) . . ?
C38 C37 Br3 117.8(7) . . ?
C37 C38 H38 120.8 . . ?
C37 C38 C39 118.3(7) . . ?
C39 C38 H38 120.8 . . ?
C34 C39 C38 121.2(7) . . ?
C34 C39 H39 119.4 . . ?
C38 C39 H39 119.4 . . ?
C41 C40 C32 121.9(5) . . ?
C41 C40 C45 118.0(6) . . ?
C45 C40 C32 120.0(6) . . ?
C40 C41 H41 118.9 . . ?
C40 C41 C42 122.2(6) . . ?
C42 C41 H41 118.9 . . ?
C41 C42 H42 120.9 . . ?
C43 C42 C41 118.3(6) . . ?
C43 C42 H42 120.9 . . ?
C42 C43 Br4 118.4(5) . . ?
C44 C43 Br4 120.8(6) . . ?
C44 C43 C42 120.8(7) . . ?
C43 C44 H44 120.0 . . ?
C43 C44 C45 120.0(7) . . ?
C45 C44 H44 120.0 . . ?
C40 C45 H45 119.7 . . ?
C44 C45 C40 120.5(8) . . ?
C44 C45 H45 119.7 . . ?
N3 C46 H46A 109.5 . . ?
N3 C46 H46B 109.5 . . ?
N3 C46 H46C 109.5 . . ?
H46A C46 H46B 109.5 . . ?
H46A C46 H46C 109.5 . . ?
H46B C46 H46C 109.5 . . ?
C48 C47 C33 118.5(5) . . ?
C60 C47 C33 120.7(5) . . ?
C60 C47 C48 120.7(5) . . ?
C47 C48 C49 122.9(6) . . ?
C47 C48 C53 119.0(6) . . ?
C49 C48 C53 118.1(7) . . ?
C48 C49 H49 119.0 . . ?
C50 C49 C48 122.0(10) . . ?
C50 C49 H49 119.0 . . ?
C49 C50 H50 120.2 . . ?
C49 C50 C51 119.7(9) . . ?
C51 C50 H50 120.2 . . ?
C50 C51 H51 119.8 . . ?
C52 C51 C50 120.4(7) . . ?
C52 C51 H51 119.8 . . ?
C51 C52 H52 119.4 . . ?
C51 C52 C53 121.3(8) . . ?
C53 C52 H52 119.4 . . ?
C52 C53 C48 118.5(8) . . ?
C54 C53 C48 119.5(6) . . ?
C54 C53 C52 122.0(7) . . ?
C53 C54 H54 118.8 . . ?
C55 C54 C53 122.4(6) . . ?
C55 C54 H54 118.8 . . ?
C54 C55 C56 123.5(6) . . ?
C54 C55 C60 119.4(6) . . ?
C56 C55 C60 117.1(7) . . ?
C55 C56 H56 119.3 . . ?
C57 C56 C55 121.3(7) . . ?
C57 C56 H56 119.3 . . ?
C56 C57 H57 119.7 . . ?
C56 C57 C58 120.6(8) . . ?
C58 C57 H57 119.7 . . ?
C57 C58 H58 119.2 . . ?
C59 C58 C57 121.5(8) . . ?
C59 C58 H58 119.2 . . ?
C58 C59 H59 119.8 . . ?
C58 C59 C60 120.4(8) . . ?
C60 C59 H59 119.8 . . ?
C47 C60 C55 118.9(6) . . ?
C47 C60 C59 122.1(6) . . ?
C59 C60 C55 119.0(6) . . ?

loop_
_geom_bond_atom_site_label_1
_geom_bond_atom_site_label_2
_geom_bond_distance
_geom_bond_site_symmetry_2
_geom_bond_publ_flag
Br1 C7 1.907(7) . ?
Br2 C13 1.928(6) . ?
N1 C1 1.388(8) . ?
N1 C3 1.366(7) . ?
N1 C16 1.448(8) . ?
N2 C2 1.381(8) . ?
N2 C3 1.310(7) . ?
C1 C2 1.374(9) . ?
C1 C4 1.472(8) . ?
C2 C10 1.473(8) . ?
C3 C17 1.477(8) . ?
C4 C5 1.378(9) . ?
C4 C9 1.398(9) . ?
C5 H5 0.9300 . ?
C5 C6 1.366(10) . ?
C6 H6 0.9300 . ?
C6 C7 1.389(11) . ?
C7 C8 1.370(12) . ?
C8 H8 0.9300 . ?
C8 C9 1.376(10) . ?
C9 H9 0.9300 . ?
C10 C11 1.394(9) . ?
C10 C15 1.386(9) . ?
C11 H11 0.9300 . ?
C11 C12 1.381(10) . ?
C12 H12 0.9300 . ?
C12 C13 1.361(11) . ?
C13 C14 1.366(14) . ?
C14 H14 0.9300 . ?
C14 C15 1.383(14) . ?
C15 H15 0.9300 . ?
C16 H16A 0.9600 . ?
C16 H16B 0.9600 . ?
C16 H16C 0.9600 . ?
C17 C18 1.406(9) . ?
C17 C30 1.411(9) . ?
C18 C19 1.433(13) . ?
C18 C23 1.436(9) . ?
C19 H19 0.9300 . ?
C19 C20 1.378(13) . ?
C20 H20 0.9300 . ?
C20 C21 1.412(15) . ?
C21 H21 0.9300 . ?
C21 C22 1.326(15) . ?
C22 H22 0.9300 . ?
C22 C23 1.427(12) . ?
C23 C24 1.398(12) . ?
C24 H24 0.9300 . ?
C24 C25 1.390(11) . ?
C25 C26 1.433(12) . ?
C25 C30 1.433(9) . ?
C26 H26 0.9300 . ?
C26 C27 1.336(15) . ?
C27 H27 0.9300 . ?
C27 C28 1.419(14) . ?
C28 H28 0.9300 . ?
C28 C29 1.374(11) . ?
C29 H29 0.9300 . ?
C29 C30 1.386(11) . ?
Br3 C37 1.896(8) . ?
Br4 C43 1.883(7) . ?
N3 C31 1.379(8) . ?
N3 C33 1.361(7) . ?
N3 C46 1.452(8) . ?
N4 C32 1.388(7) . ?
N4 C33 1.315(7) . ?
C31 C32 1.366(8) . ?
C31 C34 1.476(8) . ?
C32 C40 1.469(8) . ?
C33 C47 1.487(8) . ?
C34 C35 1.382(9) . ?
C34 C39 1.382(9) . ?
C35 H35 0.9300 . ?
C35 C36 1.406(12) . ?
C36 H36 0.9300 . ?
C36 C37 1.327(14) . ?
C37 C38 1.349(13) . ?
C38 H38 0.9300 . ?
C38 C39 1.393(10) . ?
C39 H39 0.9300 . ?
C40 C41 1.384(9) . ?
C40 C45 1.393(9) . ?
C41 H41 0.9300 . ?
C41 C42 1.386(9) . ?
C42 H42 0.9300 . ?
C42 C43 1.384(11) . ?
C43 C44 1.377(13) . ?
C44 H44 0.9300 . ?
C44 C45 1.384(12) . ?
C45 H45 0.9300 . ?
C46 H46A 0.9600 . ?
C46 H46B 0.9600 . ?
C46 H46C 0.9600 . ?
C47 C48 1.412(9) . ?
C47 C60 1.408(9) . ?
C48 C49 1.419(13) . ?
C48 C53 1.424(9) . ?
C49 H49 0.9300 . ?
C49 C50 1.338(12) . ?
C50 H50 0.9300 . ?
C50 C51 1.423(14) . ?
C51 H51 0.9300 . ?
C51 C52 1.347(14) . ?
C52 H52 0.9300 . ?
C52 C53 1.415(11) . ?
C53 C54 1.391(11) . ?
C54 H54 0.9300 . ?
C54 C55 1.366(10) . ?
C55 C56 1.437(10) . ?
C55 C60 1.445(8) . ?
C56 H56 0.9300 . ?
C56 C57 1.355(13) . ?
C57 H57 0.9300 . ?
C57 C58 1.393(13) . ?
C58 H58 0.9300 . ?
C58 C59 1.354(11) . ?
C59 H59 0.9300 . ?
C59 C60 1.422(10) . ?

loop_
_geom_torsion_atom_site_label_1
_geom_torsion_atom_site_label_2
_geom_torsion_atom_site_label_3
_geom_torsion_atom_site_label_4
_geom_torsion
_geom_torsion_site_symmetry_1
_geom_torsion_site_symmetry_2
_geom_torsion_site_symmetry_3
_geom_torsion_site_symmetry_4
_geom_torsion_publ_flag
Br1 C7 C8 C9 -178.4(7) . . . . ?
Br2 C13 C14 C15 -177.4(7) . . . . ?
N1 C1 C2 N2 1.6(7) . . . . ?
N1 C1 C2 C10 179.9(6) . . . . ?
N1 C1 C4 C5 65.5(9) . . . . ?
N1 C1 C4 C9 -112.1(8) . . . . ?
N1 C3 C17 C18 86.7(7) . . . . ?
N1 C3 C17 C30 -91.3(7) . . . . ?
N2 C2 C10 C11 -158.9(6) . . . . ?
N2 C2 C10 C15 21.4(10) . . . . ?
N2 C3 C17 C18 -88.7(8) . . . . ?
N2 C3 C17 C30 93.3(8) . . . . ?
C1 N1 C3 N2 1.2(7) . . . . ?
C1 N1 C3 C17 -174.9(6) . . . . ?
C1 C2 C10 C11 22.9(10) . . . . ?
C1 C2 C10 C15 -156.8(8) . . . . ?
C1 C4 C5 C6 -177.7(7) . . . . ?
C1 C4 C9 C8 176.8(7) . . . . ?
C2 N2 C3 N1 -0.2(7) . . . . ?
C2 N2 C3 C17 175.5(6) . . . . ?
C2 C1 C4 C5 -119.6(9) . . . . ?
C2 C1 C4 C9 62.8(11) . . . . ?
C2 C10 C11 C12 -177.3(7) . . . . ?
C2 C10 C15 C14 177.2(8) . . . . ?
C3 N1 C1 C2 -1.7(7) . . . . ?
C3 N1 C1 C4 174.5(6) . . . . ?
C3 N2 C2 C1 -0.9(7) . . . . ?
C3 N2 C2 C10 -179.4(6) . . . . ?
C3 C17 C18 C19 0.2(9) . . . . ?
C3 C17 C18 C23 -179.3(6) . . . . ?
C3 C17 C30 C25 176.5(6) . . . . ?
C3 C17 C30 C29 -3.6(10) . . . . ?
C4 C1 C2 N2 -173.8(7) . . . . ?
C4 C1 C2 C10 4.5(12) . . . . ?
C4 C5 C6 C7 1.2(12) . . . . ?
C5 C4 C9 C8 -0.9(12) . . . . ?
C5 C6 C7 Br1 177.4(6) . . . . ?
C5 C6 C7 C8 -1.5(13) . . . . ?
C6 C7 C8 C9 0.5(13) . . . . ?
C7 C8 C9 C4 0.7(13) . . . . ?
C9 C4 C5 C6 -0.1(11) . . . . ?
C10 C11 C12 C13 -0.7(12) . . . . ?
C11 C10 C15 C14 -2.5(13) . . . . ?
C11 C12 C13 Br2 177.4(6) . . . . ?
C11 C12 C13 C14 -1.2(12) . . . . ?
C12 C13 C14 C15 1.2(14) . . . . ?
C13 C14 C15 C10 0.7(15) . . . . ?
C15 C10 C11 C12 2.5(11) . . . . ?
C16 N1 C1 C2 178.0(6) . . . . ?
C16 N1 C1 C4 -5.8(10) . . . . ?
C16 N1 C3 N2 -178.5(6) . . . . ?
C16 N1 C3 C17 5.4(10) . . . . ?
C17 C18 C19 C20 -179.6(7) . . . . ?
C17 C18 C23 C22 -178.3(6) . . . . ?
C17 C18 C23 C24 3.1(9) . . . . ?
C18 C17 C30 C25 -1.4(9) . . . . ?
C18 C17 C30 C29 178.5(6) . . . . ?
C18 C19 C20 C21 -2.5(13) . . . . ?
C18 C23 C24 C25 -2.3(10) . . . . ?
C19 C18 C23 C22 2.2(10) . . . . ?
C19 C18 C23 C24 -176.4(7) . . . . ?
C19 C20 C21 C22 3.1(14) . . . . ?
C20 C21 C22 C23 -0.9(14) . . . . ?
C21 C22 C23 C18 -1.7(12) . . . . ?
C21 C22 C23 C24 176.8(8) . . . . ?
C22 C23 C24 C25 179.2(7) . . . . ?
C23 C18 C19 C20 -0.1(11) . . . . ?
C23 C24 C25 C26 -178.8(7) . . . . ?
C23 C24 C25 C30 -0.4(11) . . . . ?
C24 C25 C26 C27 177.4(9) . . . . ?
C24 C25 C30 C17 2.3(9) . . . . ?
C24 C25 C30 C29 -177.6(7) . . . . ?
C25 C26 C27 C28 0.0(16) . . . . ?
C26 C25 C30 C17 -179.2(6) . . . . ?
C26 C25 C30 C29 0.9(10) . . . . ?
C26 C27 C28 C29 1.2(16) . . . . ?
C27 C28 C29 C30 -1.3(15) . . . . ?
C28 C29 C30 C17 -179.6(8) . . . . ?
C28 C29 C30 C25 0.3(12) . . . . ?
C30 C17 C18 C19 178.2(6) . . . . ?
C30 C17 C18 C23 -1.3(9) . . . . ?
C30 C25 C26 C27 -1.1(13) . . . . ?
Br3 C37 C38 C39 -178.3(6) . . . . ?
Br4 C43 C44 C45 -176.8(7) . . . . ?
N3 C31 C32 N4 0.6(7) . . . . ?
N3 C31 C32 C40 -179.8(6) . . . . ?
N3 C31 C34 C35 67.2(9) . . . . ?
N3 C31 C34 C39 -110.3(7) . . . . ?
N3 C33 C47 C48 85.6(7) . . . . ?
N3 C33 C47 C60 -90.4(7) . . . . ?
N4 C32 C40 C41 -159.8(6) . . . . ?
N4 C32 C40 C45 22.8(9) . . . . ?
N4 C33 C47 C48 -88.6(8) . . . . ?
N4 C33 C47 C60 95.4(8) . . . . ?
C31 N3 C33 N4 0.6(7) . . . . ?
C31 N3 C33 C47 -174.4(6) . . . . ?
C31 C32 C40 C41 20.6(10) . . . . ?
C31 C32 C40 C45 -156.8(7) . . . . ?
C31 C34 C35 C36 -176.8(7) . . . . ?
C31 C34 C39 C38 176.4(7) . . . . ?
C32 N4 C33 N3 -0.2(7) . . . . ?
C32 N4 C33 C47 174.4(6) . . . . ?
C32 C31 C34 C35 -121.4(8) . . . . ?
C32 C31 C34 C39 61.0(11) . . . . ?
C32 C40 C41 C42 -176.9(7) . . . . ?
C32 C40 C45 C44 177.2(8) . . . . ?
C33 N3 C31 C32 -0.7(7) . . . . ?
C33 N3 C31 C34 172.7(6) . . . . ?
C33 N4 C32 C31 -0.3(7) . . . . ?
C33 N4 C32 C40 -179.9(5) . . . . ?
C33 C47 C48 C49 0.9(9) . . . . ?
C33 C47 C48 C53 -177.9(5) . . . . ?
C33 C47 C60 C55 175.0(5) . . . . ?
C33 C47 C60 C59 -5.3(9) . . . . ?
C34 C31 C32 N4 -171.6(7) . . . . ?
C34 C31 C32 C40 8.0(12) . . . . ?
C34 C35 C36 C37 -0.3(12) . . . . ?
C35 C34 C39 C38 -1.2(11) . . . . ?
C35 C36 C37 Br3 177.9(6) . . . . ?
C35 C36 C37 C38 0.1(14) . . . . ?
C36 C37 C38 C39 -0.5(13) . . . . ?
C37 C38 C39 C34 1.1(12) . . . . ?
C39 C34 C35 C36 0.8(10) . . . . ?
C40 C41 C42 C43 1.5(12) . . . . ?
C41 C40 C45 C44 -0.3(12) . . . . ?
C41 C42 C43 Br4 177.1(6) . . . . ?
C41 C42 C43 C44 -3.7(12) . . . . ?
C42 C43 C44 C45 4.0(14) . . . . ?
C43 C44 C45 C40 -1.9(14) . . . . ?
C45 C40 C41 C42 0.5(11) . . . . ?
C46 N3 C31 C32 178.6(6) . . . . ?
C46 N3 C31 C34 -8.0(10) . . . . ?
C46 N3 C33 N4 -178.7(6) . . . . ?
C46 N3 C33 C47 6.2(10) . . . . ?
C47 C48 C49 C50 178.8(7) . . . . ?
C47 C48 C53 C52 -177.2(6) . . . . ?
C47 C48 C53 C54 3.8(9) . . . . ?
C48 C47 C60 C55 -0.9(8) . . . . ?
C48 C47 C60 C59 178.7(6) . . . . ?
C48 C49 C50 C51 -0.1(13) . . . . ?
C48 C53 C54 C55 -2.9(10) . . . . ?
C49 C48 C53 C52 3.9(9) . . . . ?
C49 C48 C53 C54 -175.1(6) . . . . ?
C49 C50 C51 C52 0.8(13) . . . . ?
C50 C51 C52 C53 0.9(13) . . . . ?
C51 C52 C53 C48 -3.3(11) . . . . ?
C51 C52 C53 C54 175.7(7) . . . . ?
C52 C53 C54 C55 178.2(7) . . . . ?
C53 C48 C49 C50 -2.3(11) . . . . ?
C53 C54 C55 C56 -179.2(7) . . . . ?
C53 C54 C55 C60 0.0(10) . . . . ?
C54 C55 C56 C57 176.6(8) . . . . ?
C54 C55 C60 C47 1.9(9) . . . . ?
C54 C55 C60 C59 -177.7(6) . . . . ?
C55 C56 C57 C58 1.2(14) . . . . ?
C56 C55 C60 C47 -178.8(6) . . . . ?
C56 C55 C60 C59 1.5(9) . . . . ?
C56 C57 C58 C59 1.5(15) . . . . ?
C57 C58 C59 C60 -2.6(14) . . . . ?
C58 C59 C60 C47 -178.6(7) . . . . ?
C58 C59 C60 C55 1.0(11) . . . . ?
C60 C47 C48 C49 176.9(6) . . . . ?
C60 C47 C48 C53 -1.9(8) . . . . ?
C60 C55 C56 C57 -2.7(11) . . . . ?

loop_
_twin_individual_id
_twin_individual_mass_fraction_refined
1 0.63(3)
2 0.37(3)

loop_
_exptl_oxdiff_crystal_face_indexfrac_h
_exptl_oxdiff_crystal_face_indexfrac_k
_exptl_oxdiff_crystal_face_indexfrac_l
_exptl_oxdiff_crystal_face_x
_exptl_oxdiff_crystal_face_y
_exptl_oxdiff_crystal_face_z
1.9996 -0.0029 1.0060 -0.0234 -0.1261 -0.1603
-0.9992 0.0024 -0.0029 0.0142 0.0379 0.0902
2.0002 1.9969 -0.9873 0.2384 -0.0181 -0.2457
1.1015 -7.1806 -1.9228 -0.9994 0.0262 0.0233
-9.3293 -0.3214 7.0442 0.1204 -0.0023 0.9927
-0.1281 0.1083 -18.4065 -0.0728 0.9289 -0.3630
0.3445 -0.0812 18.3981 0.0734 -0.9366 0.3427
4.8694 5.1364 9.5285 0.6756 -0.6417 -0.3630
4.2557 4.3109 -12.6380 0.4647 0.4906 -0.7372
